data_2023231
loop_
_publ_author_name
'Loukopoulos, Edward'
'Papatriantafyllopoulou, Constantina'
'Moushi, Eleni'
'Kitos, Alexandros A.'
'Tasiopoulos, Anastasios J.'
'Perlepes, Spyros P.'
'Nastopoulos, Vassilios'

_publ_section_title
;
 Solvatomorphism in a series of copper(II) complexes with the
 5-phenylimidazole/perchlorate system as ligands.
;
_journal_coeditor_code AW5090
_journal_issue 'Pt 4'
_journal_name_full 'Acta crystallographica Section B, Structural science, crystal engineering and materials'
_journal_page_first 347
_journal_page_last 359
_journal_paper_doi 10.1107/S2052520624005948
_journal_volume 80
_journal_year 2024
_chemical_formula_moiety 'C36 H32 Cl2 Cu N8 O8, 2(C4 H8 O2)'
_chemical_formula_sum 'C44 H48 Cl2 Cu N8 O12'
_chemical_formula_weight 1015.34
_space_group_crystal_system triclinic
_space_group_IT_number 2
_space_group_name_Hall '-P 1'
_space_group_name_H-M_alt 'P -1'
_atom_sites_solution_hydrogens mixed
_atom_sites_solution_primary direct
_atom_sites_solution_secondary difmap
_audit_creation_method SHELXL-2014/7
_cell_angle_alpha 79.661(8)
_cell_angle_beta 84.578(9)
_cell_angle_gamma 73.249(8)
_cell_formula_units_Z 1
_cell_length_a 9.3679(9)
_cell_length_b 10.2347(8)
_cell_length_c 12.5311(15)
_cell_measurement_reflns_used 2153
_cell_measurement_temperature 100(2)
_cell_measurement_theta_max 27.7570
_cell_measurement_theta_min 3.9470
_cell_volume 1130.6(2)
_computing_cell_refinement 'CrysAlisPro 1.171.38.43 (Rigaku OD, 2015)'
_computing_data_collection 'CrysAlisPro 1.171.38.43 (Rigaku OD, 2015)'
_computing_data_reduction 'CrysAlisPro 1.171.38.43 (Rigaku OD, 2015)'
_computing_molecular_graphics 'PLATON v.270519 (Spek, 2009); MERCURY v.2020.3.0 (Macrae et al., 2020)'
_computing_publication_material 'WINGX v.2018.3 (Farrugia, 2012); OLEX2 v.1.3.0 (Dolomanov et al., 2009)'
_computing_structure_refinement 'SHELXL-2014/7 (Sheldrick, 2015)'
_computing_structure_solution 'SHELXT-2018/2 (Sheldrick, 2015); SIR92 (Altomare et al., 1994)'
_diffrn_ambient_temperature 100(2)
_diffrn_detector_area_resol_mean 10.4223
_diffrn_measured_fraction_theta_full 0.999
_diffrn_measured_fraction_theta_max 0.991
_diffrn_measurement_device_type 'Oxford Diffraction SuperNova with Atlas CCD detector'
_diffrn_measurement_method '\w scans'
_diffrn_radiation_type MoK\a
_diffrn_radiation_wavelength 0.71073
_diffrn_reflns_av_R_equivalents 0.0825
_diffrn_reflns_av_unetI/netI 0.1230
_diffrn_reflns_Laue_measured_fraction_full 0.999
_diffrn_reflns_Laue_measured_fraction_max 0.991
_diffrn_reflns_limit_h_max 11
_diffrn_reflns_limit_h_min -11
_diffrn_reflns_limit_k_max 12
_diffrn_reflns_limit_k_min -13
_diffrn_reflns_limit_l_max 15
_diffrn_reflns_limit_l_min -15
_diffrn_reflns_number 10186
_diffrn_reflns_point_group_measured_fraction_full 0.999
_diffrn_reflns_point_group_measured_fraction_max 0.991
_diffrn_reflns_theta_full 25.242
_diffrn_reflns_theta_max 26.999
_diffrn_reflns_theta_min 2.869
_diffrn_source 'SuperNova (Mo) X-ray Source'
_exptl_absorpt_coefficient_mu 0.674
_exptl_absorpt_correction_T_max 1.000
_exptl_absorpt_correction_T_min 0.489
_exptl_absorpt_correction_type multi-scan
_exptl_absorpt_process_details
;
CrysAlisPro 1.171.38.43 (Rigaku Oxford Diffraction, 2015)
Empirical absorption correction using spherical harmonics,
 implemented in SCALE3 ABSPACK scaling algorithm.
;
_exptl_crystal_colour pink
_exptl_crystal_density_diffrn 1.491
_exptl_crystal_density_method 'not measured'
_exptl_crystal_description prism
_exptl_crystal_F_000 527
_exptl_crystal_size_max 0.22
_exptl_crystal_size_mid 0.10
_exptl_crystal_size_min 0.10
_refine_diff_density_max 0.990
_refine_diff_density_min -0.586
_refine_diff_density_rms 0.103
_refine_ls_extinction_method none
_refine_ls_goodness_of_fit_ref 1.061
_refine_ls_hydrogen_treatment mixed
_refine_ls_matrix_type full
_refine_ls_number_parameters 310
_refine_ls_number_reflns 4867
_refine_ls_number_restraints 2
_refine_ls_restrained_S_all 1.061
_refine_ls_R_factor_all 0.1146
_refine_ls_R_factor_gt 0.0689
_refine_ls_shift/su_max 0.000
_refine_ls_shift/su_mean 0.000
_refine_ls_structure_factor_coef Fsqd
_refine_ls_weighting_details 'w=1/[\s^2^(Fo^2^)+(0.0702P)^2^+0.2104P] where P=(Fo^2^+2Fc^2^)/3'
_refine_ls_weighting_scheme calc
_refine_ls_wR_factor_gt 0.1506
_refine_ls_wR_factor_ref 0.1842
_reflns_Friedel_coverage 0.000
_reflns_number_gt 3144
_reflns_number_total 4867
_reflns_threshold_expression 'I > 2\s(I)'
_cod_data_source_file aw5090sup1.cif
_cod_data_source_block 10
_cod_depositor_comments 'Adding full bibliography for 2023223--2023233.cif.'
_cod_database_code 2023231
_cod_database_fobs_code 2023231
_shelx_shelxl_version_number 2014/7
_shelx_space_group_comment
;
The symmetry employed for this shelxl refinement is uniquely defined
by the following loop, which should always be used as a source of
symmetry information in preference to the above space-group names.
They are only intended as comments.
;
_shelx_estimated_absorpt_t_min 0.866
_shelx_estimated_absorpt_t_max 0.936

loop_
_space_group_symop_operation_xyz
'x, y, z'
'-x, -y, -z'

loop_
_atom_site_label
_atom_site_type_symbol
_atom_site_fract_x
_atom_site_fract_y
_atom_site_fract_z
_atom_site_U_iso_or_equiv
_atom_site_adp_type
_atom_site_occupancy
_atom_site_site_symmetry_order
_atom_site_calc_flag
_atom_site_refinement_flags_posn
_atom_site_refinement_flags_adp
_atom_site_refinement_flags_occupancy
_atom_site_disorder_assembly
_atom_site_disorder_group
Cu Cu 0.0000 0.0000 0.0000 0.0228(2) Uani 1 2 d S . P . .
N1A N -0.2415(4) 0.3720(3) 0.0907(3) 0.0226(8) Uani 1 1 d D . . . .
H1A H -0.250(5) 0.4568(16) 0.093(4) 0.034 Uiso 1 1 d D U . . .
C2A C -0.1179(5) 0.2842(4) 0.0555(3) 0.0231(9) Uani 1 1 d . . . . .
H2A H -0.0243 0.3037 0.0390 0.028 Uiso 1 1 calc R U . . .
N3A N -0.1446(4) 0.1658(3) 0.0469(3) 0.0239(8) Uani 1 1 d . . . . .
C4A C -0.2928(5) 0.1820(4) 0.0779(3) 0.0233(9) Uani 1 1 d . . . . .
H4A H -0.3443 0.1139 0.0804 0.028 Uiso 1 1 calc R U . . .
C5A C -0.3546(5) 0.3102(4) 0.1045(3) 0.0226(9) Uani 1 1 d . . . . .
C6A C -0.5088(5) 0.3775(4) 0.1388(3) 0.0231(9) Uani 1 1 d . . . . .
C7A C -0.5577(5) 0.5199(4) 0.1414(3) 0.0282(10) Uani 1 1 d . . . . .
H7A H -0.4897 0.5746 0.1239 0.034 Uiso 1 1 calc R U . . .
C8A C -0.7057(5) 0.5806(4) 0.1697(4) 0.0340(11) Uani 1 1 d . . . . .
H8A H -0.7382 0.6771 0.1715 0.041 Uiso 1 1 calc R U . . .
C9A C -0.8062(5) 0.5038(4) 0.1953(3) 0.0331(11) Uani 1 1 d . . . . .
H9A H -0.9071 0.5468 0.2149 0.040 Uiso 1 1 calc R U . . .
C10A C -0.7596(5) 0.3645(5) 0.1922(4) 0.0349(11) Uani 1 1 d . . . . .
H10A H -0.8287 0.3108 0.2087 0.042 Uiso 1 1 calc R U . . .
C11A C -0.6110(5) 0.3017(4) 0.1650(4) 0.0348(11) Uani 1 1 d . . . . .
H11A H -0.5795 0.2049 0.1644 0.042 Uiso 1 1 calc R U . . .
N1B N 0.2299(5) -0.0630(4) 0.2816(3) 0.0327(9) Uani 1 1 d D . . . .
H1B H 0.304(4) -0.061(5) 0.316(4) 0.049 Uiso 1 1 d D U . . .
C2B C 0.2134(5) -0.0190(4) 0.1747(4) 0.0306(10) Uani 1 1 d . . . . .
H2B H 0.2795 0.0224 0.1277 0.037 Uiso 1 1 calc R U . . .
N3B N 0.0923(4) -0.0414(3) 0.1442(3) 0.0244(8) Uani 1 1 d . . . . .
C4B C 0.0295(5) -0.1022(4) 0.2366(3) 0.0266(10) Uani 1 1 d . . . . .
H4B H -0.0597 -0.1295 0.2394 0.032 Uiso 1 1 calc R U . . .
C5B C 0.1135(5) -0.1177(4) 0.3233(3) 0.0261(10) Uani 1 1 d . . . . .
C6B C 0.0977(5) -0.1841(4) 0.4363(3) 0.0288(10) Uani 1 1 d . . . . .
C7B C 0.1703(6) -0.1587(5) 0.5189(4) 0.0389(12) Uani 1 1 d . . . . .
H7B H 0.2261 -0.0928 0.5036 0.047 Uiso 1 1 calc R U . . .
C8B C 0.1616(6) -0.2292(5) 0.6234(4) 0.0407(12) Uani 1 1 d . . . . .
H8B H 0.2117 -0.2116 0.6795 0.049 Uiso 1 1 calc R U . . .
C9B C 0.0801(6) -0.3252(5) 0.6467(4) 0.0400(12) Uani 1 1 d . . . . .
H9B H 0.0760 -0.3750 0.7180 0.048 Uiso 1 1 calc R U . . .
C10B C 0.0047(6) -0.3479(5) 0.5653(4) 0.0463(13) Uani 1 1 d . . . . .
H10B H -0.0536 -0.4117 0.5812 0.056 Uiso 1 1 calc R U . . .
C11B C 0.0139(6) -0.2777(5) 0.4602(4) 0.0392(12) Uani 1 1 d . . . . .
H11B H -0.0376 -0.2942 0.4044 0.047 Uiso 1 1 calc R U . . .
Cl Cl -0.26455(12) -0.23638(10) 0.12344(9) 0.0291(3) Uani 1 1 d . . . . .
O1 O -0.1892(4) -0.1389(3) 0.0649(3) 0.0352(8) Uani 1 1 d . . . . .
O2 O -0.2282(6) -0.2669(5) 0.2349(3) 0.0780(14) Uani 1 1 d . . . . .
O3 O -0.4184(4) -0.1889(4) 0.1095(4) 0.0800(15) Uani 1 1 d . . . . .
O4 O -0.2060(5) -0.3628(3) 0.0814(3) 0.0614(12) Uani 1 1 d . . . . .
O5 O 0.4417(4) -0.0034(3) 0.4005(3) 0.0478(9) Uani 1 1 d . . . . .
C12 C 0.4001(6) 0.1176(5) 0.4514(4) 0.0479(14) Uani 1 1 d . . . . .
H12A H 0.2969 0.1714 0.4331 0.057 Uiso 1 1 calc R U . . .
H12B H 0.4670 0.1763 0.4229 0.057 Uiso 1 1 calc R U . . .
C13 C 0.5909(6) -0.0807(5) 0.4265(4) 0.0479(14) Uani 1 1 d . . . . .
H13A H 0.6607 -0.0251 0.3971 0.057 Uiso 1 1 calc R U . . .
H13B H 0.6197 -0.1660 0.3934 0.057 Uiso 1 1 calc R U . . .
O6 O 0.4680(4) 0.3713(3) 0.5179(3) 0.0492(10) Uani 1 1 d . . . . .
C14 C 0.4039(7) 0.4775(5) 0.4322(4) 0.0463(13) Uani 1 1 d . . . . .
H14A H 0.3061 0.5337 0.4579 0.056 Uiso 1 1 calc R U . . .
H14B H 0.3869 0.4356 0.3709 0.056 Uiso 1 1 calc R U . . .
C15 C 0.4936(6) 0.4299(5) 0.6064(4) 0.0457(13) Uani 1 1 d . . . . .
H15A H 0.5402 0.3555 0.6651 0.055 Uiso 1 1 calc R U . . .
H15B H 0.3975 0.4848 0.6357 0.055 Uiso 1 1 calc R U . . .

loop_
_atom_site_aniso_label
_atom_site_aniso_U_11
_atom_site_aniso_U_22
_atom_site_aniso_U_33
_atom_site_aniso_U_23
_atom_site_aniso_U_13
_atom_site_aniso_U_12
Cu 0.0215(5) 0.0189(4) 0.0295(4) -0.0072(3) 0.0003(3) -0.0064(3)
N1A 0.024(2) 0.0173(15) 0.0293(19) -0.0074(14) -0.0001(15) -0.0074(15)
C2A 0.023(2) 0.0214(19) 0.028(2) -0.0074(16) 0.0004(17) -0.0089(17)
N3A 0.024(2) 0.0198(16) 0.031(2) -0.0062(14) -0.0063(15) -0.0084(15)
C4A 0.023(3) 0.0194(19) 0.030(2) -0.0044(16) -0.0022(18) -0.0097(17)
C5A 0.023(2) 0.0226(19) 0.023(2) -0.0049(15) -0.0037(17) -0.0075(17)
C6A 0.028(3) 0.0226(19) 0.021(2) -0.0034(16) -0.0024(17) -0.0092(18)
C7A 0.025(3) 0.023(2) 0.035(2) -0.0068(17) -0.0007(19) -0.0039(18)
C8A 0.035(3) 0.025(2) 0.037(3) -0.0082(18) -0.004(2) 0.002(2)
C9A 0.025(3) 0.039(2) 0.028(2) -0.0039(19) 0.0025(19) 0.000(2)
C10A 0.023(3) 0.046(3) 0.040(3) -0.011(2) 0.004(2) -0.016(2)
C11A 0.033(3) 0.030(2) 0.045(3) -0.012(2) 0.002(2) -0.013(2)
N1B 0.034(3) 0.041(2) 0.032(2) -0.0060(16) -0.0096(17) -0.0195(18)
C2B 0.026(3) 0.032(2) 0.039(3) -0.0076(19) 0.002(2) -0.017(2)
N3B 0.022(2) 0.0196(16) 0.032(2) -0.0069(14) 0.0007(15) -0.0054(15)
C4B 0.022(3) 0.024(2) 0.036(2) -0.0115(17) -0.0007(19) -0.0043(18)
C5B 0.020(2) 0.025(2) 0.036(2) -0.0127(18) -0.0001(19) -0.0060(18)
C6B 0.022(3) 0.033(2) 0.030(2) -0.0116(18) -0.0020(19) -0.0016(19)
C7B 0.036(3) 0.047(3) 0.038(3) -0.011(2) -0.010(2) -0.014(2)
C8B 0.036(3) 0.057(3) 0.030(3) -0.010(2) -0.008(2) -0.011(2)
C9B 0.033(3) 0.061(3) 0.027(2) -0.006(2) 0.004(2) -0.017(2)
C10B 0.044(3) 0.070(3) 0.032(3) -0.007(2) 0.005(2) -0.031(3)
C11B 0.035(3) 0.056(3) 0.034(3) -0.014(2) 0.001(2) -0.020(2)
Cl 0.0283(7) 0.0276(5) 0.0376(6) -0.0122(4) 0.0053(5) -0.0157(5)
O1 0.033(2) 0.0248(14) 0.052(2) -0.0033(13) 0.0039(15) -0.0167(13)
O2 0.106(4) 0.123(3) 0.039(2) -0.014(2) 0.012(2) -0.089(3)
O3 0.025(2) 0.055(2) 0.157(5) -0.004(3) 0.003(3) -0.0158(19)
O4 0.068(3) 0.0314(17) 0.094(3) -0.0282(18) 0.023(2) -0.0252(18)
O5 0.050(3) 0.059(2) 0.047(2) -0.0200(17) -0.0088(18) -0.0246(19)
C12 0.039(3) 0.052(3) 0.057(4) -0.016(3) -0.004(3) -0.014(3)
C13 0.048(4) 0.052(3) 0.053(3) -0.021(2) -0.004(3) -0.020(3)
O6 0.069(3) 0.0434(19) 0.039(2) -0.0039(15) -0.0105(18) -0.0202(18)
C14 0.052(4) 0.046(3) 0.043(3) -0.004(2) -0.015(3) -0.015(3)
C15 0.055(4) 0.041(3) 0.044(3) -0.005(2) -0.011(3) -0.017(3)

loop_
_atom_type_symbol
_atom_type_description
_atom_type_scat_dispersion_real
_atom_type_scat_dispersion_imag
_atom_type_scat_source
C C 0.0033 0.0016 'International Tables Vol C Tables 4.2.6.8 and 6.1.1.4'
H H 0.0000 0.0000 'International Tables Vol C Tables 4.2.6.8 and 6.1.1.4'
N N 0.0061 0.0033 'International Tables Vol C Tables 4.2.6.8 and 6.1.1.4'
O O 0.0106 0.0060 'International Tables Vol C Tables 4.2.6.8 and 6.1.1.4'
Cu Cu 0.3201 1.2651 'International Tables Vol C Tables 4.2.6.8 and 6.1.1.4'
Cl Cl 0.1484 0.1585 'International Tables Vol C Tables 4.2.6.8 and 6.1.1.4'

loop_
_geom_angle_atom_site_label_1
_geom_angle_atom_site_label_2
_geom_angle_atom_site_label_3
_geom_angle
_geom_angle_site_symmetry_1
_geom_angle_site_symmetry_3
_geom_angle_publ_flag
N3A Cu N3A 180.0 2 . ?
N3A Cu N3B 91.19(13) 2 . ?
N3A Cu N3B 88.81(13) . . ?
N3A Cu N3B 88.81(13) 2 2 ?
N3A Cu N3B 91.19(13) . 2 ?
N3B Cu N3B 180.0 . 2 ?
C2A N1A C5A 108.8(3) . . ?
C2A N1A H1A 124(3) . . ?
C5A N1A H1A 126(3) . . ?
N3A C2A N1A 110.3(4) . . ?
N3A C2A H2A 124.8 . . ?
N1A C2A H2A 124.8 . . ?
C2A N3A C4A 105.7(3) . . ?
C2A N3A Cu 127.0(3) . . ?
C4A N3A Cu 127.3(2) . . ?
C5A C4A N3A 109.8(4) . . ?
C5A C4A H4A 125.1 . . ?
N3A C4A H4A 125.1 . . ?
C4A C5A N1A 105.4(4) . . ?
C4A C5A C6A 130.4(4) . . ?
N1A C5A C6A 124.2(3) . . ?
C11A C6A C7A 118.3(4) . . ?
C11A C6A C5A 120.2(3) . . ?
C7A C6A C5A 121.4(4) . . ?
C8A C7A C6A 119.7(4) . . ?
C8A C7A H7A 120.2 . . ?
C6A C7A H7A 120.2 . . ?
C9A C8A C7A 121.3(4) . . ?
C9A C8A H8A 119.4 . . ?
C7A C8A H8A 119.4 . . ?
C10A C9A C8A 119.4(4) . . ?
C10A C9A H9A 120.3 . . ?
C8A C9A H9A 120.3 . . ?
C9A C10A C11A 120.0(5) . . ?
C9A C10A H10A 120.0 . . ?
C11A C10A H10A 120.0 . . ?
C6A C11A C10A 121.3(4) . . ?
C6A C11A H11A 119.4 . . ?
C10A C11A H11A 119.4 . . ?
C2B N1B C5B 108.6(4) . . ?
C2B N1B H1B 124(4) . . ?
C5B N1B H1B 127(4) . . ?
N3B C2B N1B 110.5(4) . . ?
N3B C2B H2B 124.8 . . ?
N1B C2B H2B 124.8 . . ?
C2B N3B C4B 106.0(4) . . ?
C2B N3B Cu 131.8(3) . . ?
C4B N3B Cu 122.2(3) . . ?
C5B C4B N3B 110.3(4) . . ?
C5B C4B H4B 124.9 . . ?
N3B C4B H4B 124.9 . . ?
C4B C5B N1B 104.6(4) . . ?
C4B C5B C6B 130.5(4) . . ?
N1B C5B C6B 124.8(4) . . ?
C11B C6B C7B 119.3(4) . . ?
C11B C6B C5B 119.3(4) . . ?
C7B C6B C5B 121.3(4) . . ?
C8B C7B C6B 120.2(5) . . ?
C8B C7B H7B 119.9 . . ?
C6B C7B H7B 119.9 . . ?
C7B C8B C9B 120.3(4) . . ?
C7B C8B H8B 119.9 . . ?
C9B C8B H8B 119.9 . . ?
C10B C9B C8B 119.5(5) . . ?
C10B C9B H9B 120.2 . . ?
C8B C9B H9B 120.2 . . ?
C9B C10B C11B 120.2(5) . . ?
C9B C10B H10B 119.9 . . ?
C11B C10B H10B 119.9 . . ?
C6B C11B C10B 120.3(4) . . ?
C6B C11B H11B 119.8 . . ?
C10B C11B H11B 119.8 . . ?
O3 Cl O2 112.8(3) . . ?
O3 Cl O4 109.2(3) . . ?
O2 Cl O4 106.0(3) . . ?
O3 Cl O1 111.1(2) . . ?
O2 Cl O1 109.9(2) . . ?
O4 Cl O1 107.5(2) . . ?
C13 O5 C12 109.3(4) . . ?
O5 C12 C13 111.5(4) . 2_656 ?
O5 C12 H12A 109.3 . . ?
C13 C12 H12A 109.3 2_656 . ?
O5 C12 H12B 109.3 . . ?
C13 C12 H12B 109.3 2_656 . ?
H12A C12 H12B 108.0 . . ?
O5 C13 C12 109.2(4) . 2_656 ?
O5 C13 H13A 109.8 . . ?
C12 C13 H13A 109.8 2_656 . ?
O5 C13 H13B 109.8 . . ?
C12 C13 H13B 109.8 2_656 . ?
H13A C13 H13B 108.3 . . ?
C14 O6 C15 110.2(4) . . ?
O6 C14 C15 110.6(4) . 2_666 ?
O6 C14 H14A 109.5 . . ?
C15 C14 H14A 109.5 2_666 . ?
O6 C14 H14B 109.5 . . ?
C15 C14 H14B 109.5 2_666 . ?
H14A C14 H14B 108.1 . . ?
O6 C15 C14 109.4(4) . 2_666 ?
O6 C15 H15A 109.8 . . ?
C14 C15 H15A 109.8 2_666 . ?
O6 C15 H15B 109.8 . . ?
C14 C15 H15B 109.8 2_666 . ?
H15A C15 H15B 108.3 . . ?

loop_
_geom_bond_atom_site_label_1
_geom_bond_atom_site_label_2
_geom_bond_distance
_geom_bond_site_symmetry_2
_geom_bond_publ_flag
Cu N3A 1.986(3) 2 ?
Cu N3A 1.986(3) . ?
Cu N3B 2.000(3) . ?
Cu N3B 2.000(3) 2 ?
N1A C2A 1.338(5) . ?
N1A C5A 1.365(5) . ?
N1A H1A 0.854(10) . ?
C2A N3A 1.330(5) . ?
C2A H2A 0.9500 . ?
N3A C4A 1.377(5) . ?
C4A C5A 1.360(5) . ?
C4A H4A 0.9500 . ?
C5A C6A 1.470(6) . ?
C6A C11A 1.379(6) . ?
C6A C7A 1.402(5) . ?
C7A C8A 1.387(6) . ?
C7A H7A 0.9500 . ?
C8A C9A 1.373(7) . ?
C8A H8A 0.9500 . ?
C9A C10A 1.372(6) . ?
C9A H9A 0.9500 . ?
C10A C11A 1.393(6) . ?
C10A H10A 0.9500 . ?
C11A H11A 0.9500 . ?
N1B C2B 1.342(6) . ?
N1B C5B 1.383(6) . ?
N1B H1B 0.859(10) . ?
C2B N3B 1.323(5) . ?
C2B H2B 0.9500 . ?
N3B C4B 1.377(5) . ?
C4B C5B 1.362(6) . ?
C4B H4B 0.9500 . ?
C5B C6B 1.471(6) . ?
C6B C11B 1.382(7) . ?
C6B C7B 1.389(6) . ?
C7B C8B 1.385(7) . ?
C7B H7B 0.9500 . ?
C8B C9B 1.386(7) . ?
C8B H8B 0.9500 . ?
C9B C10B 1.381(7) . ?
C9B H9B 0.9500 . ?
C10B C11B 1.390(7) . ?
C10B H10B 0.9500 . ?
C11B H11B 0.9500 . ?
Cl O3 1.399(4) . ?
Cl O2 1.426(4) . ?
Cl O4 1.426(3) . ?
Cl O1 1.442(3) . ?
O5 C13 1.429(6) . ?
O5 C12 1.432(5) . ?
C12 C13 1.514(7) 2_656 ?
C12 H12A 0.9900 . ?
C12 H12B 0.9900 . ?
C13 C12 1.514(7) 2_656 ?
C13 H13A 0.9900 . ?
C13 H13B 0.9900 . ?
O6 C14 1.421(6) . ?
O6 C15 1.422(5) . ?
C14 C15 1.526(8) 2_666 ?
C14 H14A 0.9900 . ?
C14 H14B 0.9900 . ?
C15 C14 1.526(8) 2_666 ?
C15 H15A 0.9900 . ?
C15 H15B 0.9900 . ?
